data_2008841
loop_
_publ_author_name
'E. M. Elssfah'
'K. Chinnakali'
'H.-K. Fun'
'I. W. Mathison'
'E. K. Gan'
'M. Zubaid'
'T. W. Sam'
'K. S. Khoo'

_publ_section_title
;
 Substituted clonidine derivatives. III.
 3,5-Dichloro-4-(imidazolidin-2-ylideneamino)benzyl alcohol and
 3,5-dichloro-4-(1,3-diisobutyrylimidazolidin-2-ylideneamino)benzyl
 isobutyrate
;
_journal_issue 8
_journal_name_full 'Acta Crystallographica Section C'
_journal_page_first IUC9900086
_journal_paper_doi 10.1107/S0108270199098984
_journal_volume 55
_journal_year 1999
_chemical_formula_sum 'C10 H11 Cl2 N3 O'
_chemical_formula_weight 260.12
_chemical_name_systematic
;
2-(4-hydroxymethyl-2,6-dichlorophenylimino)imidazolidine
;
_space_group_IT_number 14
_symmetry_cell_setting monoclinic
_symmetry_space_group_name_Hall '-P 2yn'
_symmetry_space_group_name_H-M 'P 1 21/n 1'
_audit_creation_method SHELXL
_cell_angle_alpha 90.00
_cell_angle_beta 96.3630(10)
_cell_angle_gamma 90.00
_cell_formula_units_Z 8
_cell_length_a 13.73000(10)
_cell_length_b 8.54000(10)
_cell_length_c 19.74100(10)
_cell_measurement_reflns_used 8192
_cell_measurement_temperature 293(2)
_cell_measurement_theta_max 33.10
_cell_measurement_theta_min 2.81
_cell_volume 2300.46(3)
_computing_cell_refinement 'SAINT (Siemens, 1996)'
_computing_data_collection 'SMART (Siemens, 1996)'
_computing_data_reduction 'SAINT (Siemens, 1996)'
_computing_molecular_graphics 'SHELXTL (Sheldrick, 1997)'
_computing_publication_material 'SHELXTL (Sheldrick, 1997) and PARST (Nardelli, 1995)'
_computing_structure_refinement 'SHELXTL (Sheldrick, 1997)'
_computing_structure_solution 'SHELXTL (Sheldrick, 1997)'
_diffrn_ambient_temperature 293(2)
_diffrn_measurement_device 'Siemens SMART CCD area-detector'
_diffrn_measurement_method \w
_diffrn_radiation_monochromator graphite
_diffrn_radiation_source 'fine-focus sealed tube'
_diffrn_radiation_type MoK\a
_diffrn_radiation_wavelength 0.71073
_diffrn_reflns_av_R_equivalents 0.019
_diffrn_reflns_av_sigmaI/netI 0.025
_diffrn_reflns_limit_h_max 17
_diffrn_reflns_limit_h_min -17
_diffrn_reflns_limit_k_max 11
_diffrn_reflns_limit_k_min 0
_diffrn_reflns_limit_l_max 25
_diffrn_reflns_limit_l_min 0
_diffrn_reflns_number 14477
_diffrn_reflns_theta_max 27.50
_diffrn_reflns_theta_min 2.81
_exptl_absorpt_coefficient_mu 0.546
_exptl_absorpt_correction_T_max 0.87
_exptl_absorpt_correction_T_min 0.77
_exptl_absorpt_correction_type 'empirical using SADABS (Sheldrick, 1996)'
_exptl_crystal_colour colourless
_exptl_crystal_density_diffrn 1.502
_exptl_crystal_density_meas ?
_exptl_crystal_description parallelepiped
_exptl_crystal_F_000 1072
_exptl_crystal_size_max 0.40
_exptl_crystal_size_mid 0.38
_exptl_crystal_size_min 0.32
_refine_diff_density_max 0.44
_refine_diff_density_min -0.54
_refine_ls_extinction_method none
_refine_ls_goodness_of_fit_all 1.05
_refine_ls_goodness_of_fit_obs 1.06
_refine_ls_hydrogen_treatment refall
_refine_ls_matrix_type full
_refine_ls_number_parameters 377
_refine_ls_number_reflns 5237
_refine_ls_number_restraints 0
_refine_ls_restrained_S_all 1.05
_refine_ls_restrained_S_obs 1.06
_refine_ls_R_factor_all 0.049
_refine_ls_R_factor_obs 0.036
_refine_ls_shift/esd_max 0.001
_refine_ls_shift/esd_mean 0.000
_refine_ls_structure_factor_coef Fsqd
_refine_ls_weighting_details 'w=1/[\s^2^(Fo^2^)+(0.0366P)^2^+1.1636P] where P=(Fo^2^+2Fc^2^)/3'
_refine_ls_weighting_scheme calc
_refine_ls_wR_factor_all 0.094
_refine_ls_wR_factor_obs 0.085
_reflns_number_observed 4305
_reflns_number_total 5242
_reflns_observed_criterion I>2\s(I)
_cod_data_source_file qb0093.cif
_cod_data_source_block I
_cod_depositor_comments
;
The following automatic conversions were performed:

'_exptl_crystal_density_meas' value 'not measured' was changed to '?'
- the value is perceived as not measured.

Automatic conversion script
Id: cif_fix_values 3008 2015-01-20 13:52:24Z robertas 

The following automatic conversions were performed:

'_refine_ls_weighting_scheme' value 'calc
w=1/[\s^2^(Fo^2^)+(0.0366P)^2^+1.1636P] where P=(Fo^2^+2Fc^2^)/3' was
changed to 'calc'. New tag '_refine_ls_weighting_details' was
created. The value of the new tag was set to
'w=1/[\s^2^(Fo^2^)+(0.0366P)^2^+1.1636P] where P=(Fo^2^+2Fc^2^)/3'.

Automatic conversion script
Id: cif_fix_values 3143 2015-03-26 13:38:13Z robertas 
;
_cod_original_cell_volume 2300.41(3)
_cod_original_sg_symbol_H-M 'P 21/n'
_cod_database_code 2008841

loop_
_symmetry_equiv_pos_as_xyz
'x, y, z'
'x+1/2, -y+1/2, z+1/2'
'-x, -y, -z'
'-x+1/2, y+1/2, -z+1/2'

loop_
_atom_site_aniso_label
_atom_site_aniso_U_11
_atom_site_aniso_U_22
_atom_site_aniso_U_33
_atom_site_aniso_U_12
_atom_site_aniso_U_13
_atom_site_aniso_U_23
Cl1A 0.0854(4) 0.0568(3) 0.0705(4) 0.0191(3) 0.0469(3) 0.0042(3)
Cl2A 0.0583(4) 0.1162(6) 0.0649(4) 0.0187(4) -0.0082(3) 0.0045(4)
O1A 0.0900(12) 0.0554(9) 0.0489(8) -0.0296(9) 0.0394(9) -0.0207(7)
N1A 0.0690(11) 0.0537(10) 0.0332(8) -0.0231(9) 0.0178(8) -0.0056(7)
N2A 0.0772(13) 0.0654(12) 0.0310(8) -0.0348(10) 0.0201(9) -0.0134(8)
N3A 0.0645(11) 0.0696(13) 0.0281(8) -0.0155(10) 0.0136(8) -0.0037(8)
C1A 0.0478(10) 0.0393(10) 0.0340(9) -0.0162(8) 0.0144(8) -0.0049(7)
C2A 0.0515(11) 0.0346(9) 0.0433(10) -0.0023(8) 0.0222(8) -0.0028(8)
C3A 0.0518(11) 0.0399(10) 0.0382(10) 0.0003(9) 0.0113(8) 0.0053(8)
C4A 0.0528(11) 0.0342(9) 0.0349(9) -0.0109(8) 0.0141(8) -0.0043(7)
C5A 0.0465(10) 0.0413(11) 0.0446(10) -0.0032(8) 0.0170(8) -0.0086(8)
C6A 0.0381(9) 0.0467(11) 0.0428(10) -0.0063(8) 0.0062(8) -0.0017(8)
C7A 0.0444(10) 0.0503(11) 0.0287(8) -0.0059(9) 0.0115(7) -0.0025(8)
C8A 0.078(2) 0.080(2) 0.0431(12) -0.034(2) 0.0136(11) -0.0200(12)
C9A 0.095(2) 0.094(2) 0.0379(12) -0.036(2) 0.0178(13) -0.0226(13)
C10A 0.083(2) 0.0522(13) 0.0352(10) -0.0120(12) 0.0196(11) -0.0055(9)
Cl1B 0.0383(2) 0.0418(2) 0.0369(2) -0.0090(2) 0.0067(2) 0.0004(2)
Cl2B 0.0497(3) 0.0503(3) 0.0408(2) -0.0083(2) 0.0159(2) 0.0036(2)
O1B 0.0540(8) 0.0569(9) 0.0271(6) 0.0174(7) 0.0024(5) -0.0072(6)
N1B 0.0317(7) 0.0380(8) 0.0251(6) 0.0030(6) 0.0039(5) -0.0062(6)
N2B 0.0349(7) 0.0418(9) 0.0320(8) 0.0066(6) 0.0017(6) -0.0030(6)
N3B 0.0402(9) 0.0515(10) 0.0329(8) 0.0034(7) -0.0014(7) -0.0124(7)
C1B 0.0280(7) 0.0304(8) 0.0263(7) 0.0039(6) 0.0016(6) -0.0025(6)
C2B 0.0288(8) 0.0317(8) 0.0298(8) 0.0003(6) 0.0030(6) -0.0011(6)
C3B 0.0382(9) 0.0393(9) 0.0256(8) 0.0034(7) 0.0049(7) -0.0006(7)
C4B 0.0387(9) 0.0321(9) 0.0279(8) 0.0061(7) -0.0035(6) -0.0054(7)
C5B 0.0350(8) 0.0289(9) 0.0371(9) -0.0001(7) -0.0022(7) -0.0012(7)
C6B 0.0326(8) 0.0314(8) 0.0290(8) 0.0031(7) 0.0053(6) 0.0027(6)
C7B 0.0348(8) 0.0287(8) 0.0247(7) 0.0001(6) 0.0052(6) 0.0002(6)
C8B 0.0351(10) 0.0551(13) 0.0564(12) 0.0041(9) -0.0027(9) 0.0004(10)
C9B 0.0475(12) 0.076(2) 0.0429(12) 0.0021(11) -0.0122(9) -0.0109(11)
C10B 0.0581(13) 0.0449(11) 0.0334(9) 0.0017(10) -0.0050(8) -0.0099(8)

loop_
_atom_site_label
_atom_site_fract_x
_atom_site_fract_y
_atom_site_fract_z
_atom_site_U_iso_or_equiv
_atom_site_thermal_displace_type
_atom_site_calc_flag
_atom_site_refinement_flags
_atom_site_occupancy
_atom_site_disorder_group
_atom_site_type_symbol
Cl1A 0.42392(5) 0.36544(7) 0.03923(3) 0.0680(2) Uani d . 1 . Cl
Cl2A 0.73994(5) -0.01344(11) 0.07353(4) 0.0809(2) Uani d . 1 . Cl
O1A 0.56776(14) -0.0588(2) -0.18155(8) 0.0624(5) Uani d . 1 . O
N1A 0.58465(14) 0.1908(2) 0.12355(8) 0.0511(4) Uani d . 1 . N
N2A 0.6797(2) 0.4240(2) 0.12698(9) 0.0568(5) Uani d . 1 . N
N3A 0.63826(15) 0.3287(2) 0.22268(8) 0.0534(5) Uani d . 1 . N
C1A 0.58283(14) 0.1784(2) 0.05227(9) 0.0396(4) Uani d . 1 . C
C2A 0.51072(15) 0.2480(2) 0.00722(10) 0.0419(4) Uani d . 1 . C
C3A 0.5041(2) 0.2265(2) -0.06273(10) 0.0428(4) Uani d . 1 . C
C4A 0.57073(15) 0.1318(2) -0.09058(9) 0.0399(4) Uani d . 1 . C
C5A 0.64336(15) 0.0603(2) -0.04749(10) 0.0432(4) Uani d . 1 . C
C6A 0.64846(14) 0.0831(2) 0.02191(10) 0.0424(4) Uani d . 1 . C
C7A 0.63108(14) 0.3058(2) 0.15433(9) 0.0406(4) Uani d . 1 . C
C8A 0.7314(2) 0.5222(4) 0.17898(12) 0.0663(7) Uani d . 1 . C
C9A 0.6806(3) 0.4784(4) 0.24084(13) 0.0750(9) Uani d . 1 . C
C10A 0.5633(2) 0.1024(3) -0.16645(11) 0.0557(6) Uani d . 1 . C
Cl1B 0.22181(3) 0.60419(5) 0.03186(2) 0.03881(11) Uani d . 1 . Cl
Cl2B -0.03955(4) 0.24597(6) 0.14581(2) 0.04613(13) Uani d . 1 . Cl
O1B 0.02671(11) 0.2832(2) -0.16611(6) 0.0462(3) Uani d . 1 . O
N1B 0.11442(10) 0.4885(2) 0.14805(7) 0.0316(3) Uani d . 1 . N
N2B 0.28017(11) 0.3968(2) 0.17022(8) 0.0364(3) Uani d . 1 . N
N3B 0.22575(12) 0.5778(2) 0.23643(8) 0.0419(4) Uani d . 1 . N
C1B 0.09686(11) 0.4077(2) 0.08637(8) 0.0283(3) Uani d . 1 . C
C2B 0.13901(11) 0.4488(2) 0.02754(8) 0.0301(3) Uani d . 1 . C
C3B 0.11324(13) 0.3781(2) -0.03501(8) 0.0343(4) Uani d . 1 . C
C4B 0.04248(13) 0.2622(2) -0.04164(8) 0.0334(4) Uani d . 1 . C
C5B -0.00211(13) 0.2192(2) 0.01528(9) 0.0341(4) Uani d . 1 . C
C6B 0.02458(12) 0.2919(2) 0.07717(8) 0.0309(3) Uani d . 1 . C
C7B 0.20124(12) 0.4863(2) 0.18107(8) 0.0292(3) Uani d . 1 . C
C8B 0.36639(15) 0.4501(3) 0.21386(12) 0.0495(5) Uani d . 1 . C
C9B 0.3193(2) 0.5260(4) 0.27145(12) 0.0567(6) Uani d . 1 . C
C10B 0.0115(2) 0.1874(3) -0.11015(10) 0.0462(5) Uani d . 1 . C
H1O1 0.521(2) -0.104(4) -0.1633(15) 0.083(9) Uiso d . 1 . H
H1N2 0.6914(17) 0.416(3) 0.0903(13) 0.055(7) Uiso d . 1 . H
H1N3 0.6011(16) 0.281(3) 0.2465(11) 0.045(6) Uiso d . 1 . H
H3A 0.4537(18) 0.274(3) -0.0905(13) 0.062(7) Uiso d . 1 . H
H5A 0.6894(18) -0.006(3) -0.0647(12) 0.060(7) Uiso d . 1 . H
H8A 0.799(3) 0.489(4) 0.1880(16) 0.095(11) Uiso d . 1 . H
H8B 0.723(2) 0.637(4) 0.1667(16) 0.097(11) Uiso d . 1 . H
H9A 0.721(2) 0.478(4) 0.2790(17) 0.088(10) Uiso d . 1 . H
H9B 0.618(3) 0.561(5) 0.2469(19) 0.131(14) Uiso d . 1 . H
H10A 0.501(2) 0.147(3) -0.1867(14) 0.078(9) Uiso d . 1 . H
H10B 0.6188(19) 0.155(3) -0.1859(13) 0.068(7) Uiso d . 1 . H
H2O2 -0.015(2) 0.353(3) -0.1696(14) 0.074(9) Uiso d . 1 . H
H2N2 0.2843(15) 0.358(3) 0.1309(12) 0.046(6) Uiso d . 1 . H
H2N3 0.1799(17) 0.600(3) 0.2591(12) 0.048(6) Uiso d . 1 . H
H3B 0.1439(14) 0.411(2) -0.0733(10) 0.038(5) Uiso d . 1 . H
H5B -0.0540(15) 0.144(3) 0.0123(10) 0.040(5) Uiso d . 1 . H
H8C 0.4086(17) 0.365(3) 0.2280(12) 0.058(7) Uiso d . 1 . H
H8D 0.4034(17) 0.528(3) 0.1899(11) 0.053(6) Uiso d . 1 . H
H9C 0.3052(19) 0.448(3) 0.3074(14) 0.072(8) Uiso d . 1 . H
H9D 0.357(2) 0.616(3) 0.2902(14) 0.075(8) Uiso d . 1 . H
H10C -0.0567(18) 0.162(3) -0.1116(12) 0.056(7) Uiso d . 1 . H
H10D 0.0486(18) 0.088(3) -0.1146(12) 0.062(7) Uiso d . 1 . H

loop_
_atom_type_symbol
_atom_type_description
_atom_type_scat_dispersion_real
_atom_type_scat_dispersion_imag
_atom_type_scat_source
C C 0.0033 0.0016 'International Tables Vol C Tables 4.2.6.8 and 6.1.1.4'
H H 0.0000 0.0000 'International Tables Vol C Tables 4.2.6.8 and 6.1.1.4'
N N 0.0061 0.0033 'International Tables Vol C Tables 4.2.6.8 and 6.1.1.4'
O O 0.0106 0.0060 'International Tables Vol C Tables 4.2.6.8 and 6.1.1.4'
Cl Cl 0.1484 0.1585 'International Tables Vol C Tables 4.2.6.8 and 6.1.1.4'

loop_
_geom_angle_atom_site_label_1
_geom_angle_atom_site_label_2
_geom_angle_atom_site_label_3
_geom_angle
C10A O1A H1O1 107.(2)
C7A N1A C1A 118.8(2)
C7A N2A C8A 111.9(2)
C7A N2A H1N2 118.5(19)
C8A N2A H1N2 125.9(19)
C7A N3A C9A 111.1(2)
C7A N3A H1N3 120.3(15)
C9A N3A H1N3 123.5(15)
C2A C1A C6A 115.0(2)
C2A C1A N1A 122.7(2)
C6A C1A N1A 122.1(2)
C3A C2A C1A 123.0(2)
C3A C2A Cl1A 118.0(2)
C1A C2A Cl1A 119.02(14)
C4A C3A C2A 120.1(2)
C4A C3A H3A 120.3(16)
C2A C3A H3A 119.7(16)
C5A C4A C3A 118.7(2)
C5A C4A C10A 120.2(2)
C3A C4A C10A 121.1(2)
C6A C5A C4A 120.3(2)
C6A C5A H5A 118.9(15)
C4A C5A H5A 120.9(15)
C5A C6A C1A 123.0(2)
C5A C6A Cl2A 118.1(2)
C1A C6A Cl2A 118.94(15)
N1A C7A N2A 128.4(2)
N1A C7A N3A 123.9(2)
N2A C7A N3A 107.7(2)
N2A C8A C9A 101.2(2)
N2A C8A H8A 110.(2)
C9A C8A H8A 107.(2)
N2A C8A H8B 111.0(19)
C9A C8A H8B 112.6(19)
H8A C8A H8B 114.(3)
N3A C9A C8A 103.2(2)
N3A C9A H9A 114.(2)
C8A C9A H9A 113.(2)
N3A C9A H9B 107.(2)
C8A C9A H9B 111.(2)
H9A C9A H9B 109.(3)
O1A C10A C4A 111.8(2)
O1A C10A H10A 110.4(17)
C4A C10A H10A 107.3(17)
O1A C10A H10B 107.7(15)
C4A C10A H10B 109.6(15)
H10A C10A H10B 110.(2)
C10B O1B H2O2 109.(2)
C7B N1B C1B 119.47(13)
C7B N2B C8B 109.9(2)
C7B N2B H2N2 119.7(15)
C8B N2B H2N2 121.9(15)
C7B N3B C9B 109.5(2)
C7B N3B H2N3 115.5(16)
C9B N3B H2N3 119.6(15)
N1B C1B C2B 123.54(15)
N1B C1B C6B 120.93(14)
C2B C1B C6B 114.99(14)
C3B C2B C1B 122.9(2)
C3B C2B Cl1B 118.44(13)
C1B C2B Cl1B 118.55(12)
C4B C3B C2B 120.2(2)
C4B C3B H3B 120.4(12)
C2B C3B H3B 119.4(12)
C3B C4B C5B 118.77(15)
C3B C4B C10B 120.8(2)
C5B C4B C10B 120.4(2)
C6B C5B C4B 119.9(2)
C6B C5B H5B 118.6(12)
C4B C5B H5B 121.3(12)
C5B C6B C1B 123.15(15)
C5B C6B Cl2B 118.63(13)
C1B C6B Cl2B 118.11(12)
N1B C7B N3B 122.0(2)
N1B C7B N2B 129.32(15)
N3B C7B N2B 108.64(15)
N2B C8B C9B 101.0(2)
N2B C8B H8C 111.4(14)
C9B C8B H8C 113.8(15)
N2B C8B H8D 110.7(13)
C9B C8B H8D 110.7(13)
H8C C8B H8D 109.0(19)
N3B C9B C8B 101.6(2)
N3B C9B H9C 107.9(15)
C8B C9B H9C 112.0(16)
N3B C9B H9D 110.1(16)
C8B C9B H9D 111.7(16)
H9C C9B H9D 113.(2)
O1B C10B C4B 113.8(2)
O1B C10B H10C 109.7(14)
C4B C10B H10C 107.4(14)
O1B C10B H10D 107.8(14)
C4B C10B H10D 110.0(14)
H10C C10B H10D 108.(2)

loop_
_geom_bond_atom_site_label_1
_geom_bond_atom_site_label_2
_geom_bond_site_symmetry_2
_geom_bond_distance
_geom_bond_publ_flag
Cl1A C2A . 1.730(2) ?
Cl2A C6A . 1.735(2) ?
O1A C10A . 1.411(3) yes
O1A H1O1 . 0.87(3) ?
N1A C7A . 1.286(3) yes
N1A C1A . 1.408(2) yes
N2A C7A . 1.355(3) yes
N2A C8A . 1.449(3) yes
N2A H1N2 . 0.76(2) ?
N3A C7A . 1.356(2) yes
N3A C9A . 1.433(3) yes
N3A H1N3 . 0.84(2) ?
C1A C2A . 1.389(3) ?
C1A C6A . 1.398(3) ?
C2A C3A . 1.386(3) ?
C3A C4A . 1.381(3) ?
C3A H3A . 0.93(3) ?
C4A C5A . 1.379(3) ?
C4A C10A . 1.511(3) ?
C5A C6A . 1.378(3) ?
C5A H5A . 0.94(2) ?
C8A C9A . 1.518(3) ?
C8A H8A . 0.97(3) ?
C8A H8B . 1.01(3) ?
C9A H9A . 0.88(3) ?
C9A H9B . 1.13(4) ?
C10A H10A . 0.99(3) ?
C10A H10B . 1.00(3) ?
Cl1B C2B . 1.744(2) ?
Cl2B C6B . 1.741(2) ?
O1B C10B . 1.409(3) yes
O1B H2O2 . 0.82(3) ?
N1B C7B . 1.294(2) yes
N1B C1B . 1.397(2) yes
N2B C7B . 1.362(2) yes
N2B C8B . 1.458(3) yes
N2B H2N2 . 0.85(2) ?
N3B C7B . 1.356(2) yes
N3B C9B . 1.458(3) yes
N3B H2N3 . 0.83(2) ?
C1B C2B . 1.398(2) ?
C1B C6B . 1.399(2) ?
C2B C3B . 1.385(2) ?
C3B C4B . 1.383(3) ?
C3B H3B . 0.95(2) ?
C4B C5B . 1.387(3) ?
C4B C10B . 1.514(2) ?
C5B C6B . 1.383(2) ?
C5B H5B . 0.96(2) ?
C8B C9B . 1.514(3) ?
C8B H8C . 0.95(2) ?
C8B H8D . 0.99(2) ?
C9B H9C . 1.01(3) ?
C9B H9D . 0.97(3) ?
C10B H10C . 0.96(2) ?
C10B H10D . 1.00(3) ?

loop_
_geom_hbond_atom_site_label_D
_geom_hbond_atom_site_label_H
_geom_hbond_atom_site_label_A
_geom_hbond_site_symmetry_A
_geom_hbond_distance_DH
_geom_hbond_distance_HA
_geom_hbond_distance_DA
_geom_hbond_angle_DHA
_geom_hbond_publ_flag
O1A H1O1 N1A 3_655 0.86(3) 1.88(3) 2.737(3) 177(3) yes
N2A H1N2 Cl1B 3_665 0.76(3) 2.81(2) 3.558(2) 167(2) yes
O1B H2O2 N1B 3_565 0.82(3) 2.00(3) 2.799(2) 163(3) yes
N3A H1N3 O1B 2_555 0.84(2) 2.17(2) 2.971(2) 160(2) yes
N2B H2N2 Cl1A 1_555 0.85(2) 2.78(2) 3.433(2) 135(2) yes
N3B H2N3 O1A 2_455 0.83(2) 2.07(2) 2.852(2) 157(2) yes

loop_
_geom_torsion_atom_site_label_1
_geom_torsion_atom_site_label_2
_geom_torsion_atom_site_label_3
_geom_torsion_atom_site_label_4
_geom_torsion
C7A N1A C1A C2A -89.7(2)
C7A N1A C1A C6A 96.4(2)
C6A C1A C2A C3A -0.5(3)
N1A C1A C2A C3A -174.9(2)
C6A C1A C2A Cl1A 178.71(14)
N1A C1A C2A Cl1A 4.4(3)
C1A C2A C3A C4A 0.3(3)
Cl1A C2A C3A C4A -178.97(15)
C2A C3A C4A C5A -0.1(3)
C2A C3A C4A C10A 178.1(2)
C3A C4A C5A C6A 0.3(3)
C10A C4A C5A C6A -178.0(2)
C4A C5A C6A C1A -0.6(3)
C4A C5A C6A Cl2A 178.65(15)
C2A C1A C6A C5A 0.7(3)
N1A C1A C6A C5A 175.1(2)
C2A C1A C6A Cl2A -178.55(14)
N1A C1A C6A Cl2A -4.2(3)
C1A N1A C7A N2A 1.2(4)
C1A N1A C7A N3A -179.5(2)
C8A N2A C7A N1A -173.9(3)
C8A N2A C7A N3A 6.7(3)
C9A N3A C7A N1A -170.8(3)
C9A N3A C7A N2A 8.6(3)
C7A N2A C8A C9A -17.7(3)
C7A N3A C9A C8A -19.2(3)
N2A C8A C9A N3A 21.1(3)
C5A C4A C10A O1A 48.3(3)
C3A C4A C10A O1A -129.9(2)
C7B N1B C1B C2B -66.2(2)
C7B N1B C1B C6B 122.6(2)
N1B C1B C2B C3B -173.1(2)
C6B C1B C2B C3B -1.5(2)
N1B C1B C2B Cl1B 2.7(2)
C6B C1B C2B Cl1B 174.29(12)
C1B C2B C3B C4B 0.5(3)
Cl1B C2B C3B C4B -175.25(13)
C2B C3B C4B C5B 0.3(3)
C2B C3B C4B C10B 178.2(2)
C3B C4B C5B C6B -0.1(3)
C10B C4B C5B C6B -178.0(2)
C4B C5B C6B C1B -1.0(3)
C4B C5B C6B Cl2B 175.03(13)
N1B C1B C6B C5B 173.6(2)
C2B C1B C6B C5B 1.7(2)
N1B C1B C6B Cl2B -2.5(2)
C2B C1B C6B Cl2B -174.33(12)
C1B N1B C7B N3B 171.6(2)
C1B N1B C7B N2B -10.3(3)
C9B N3B C7B N1B 167.5(2)
C9B N3B C7B N2B -11.0(2)
C8B N2B C7B N1B 171.9(2)
C8B N2B C7B N3B -9.8(2)
C7B N2B C8B C9B 25.0(2)
C7B N3B C9B C8B 25.9(3)
N2B C8B C9B N3B -29.3(2)
C3B C4B C10B O1B -25.1(3)
C5B C4B C10B O1B 152.7(2)

loop_
_cod_related_entry_id
_cod_related_entry_database
_cod_related_entry_code
1 ChemSpider 9922033
